data_4071965
loop_
_publ_author_name
'Han, Ying-Feng'
'Jia, Wei-Guo'
'Lin, Yue-Jian'
'Jin, Guo-Xin'

_publ_section_title
;
 Stepwise Formation of Molecular Rectangles of Half-Sandwich Rhodium and
 Ruthenium Complexes Containing Bridging Chloranilate Ligands
;
_journal_issue 19
_journal_name_full Organometallics
_journal_page_first 5002
_journal_paper_doi 10.1021/om800490s
_journal_volume 27
_journal_year 2008
_chemical_formula_sum 'C90 H96 Cl4 F12 N4 O24 Ru4 S4'
_chemical_formula_weight 2520.03
_chemical_name_systematic
; 
 ? 
;
_space_group_IT_number 14
_symmetry_cell_setting monoclinic
_symmetry_space_group_name_Hall '-P 2yn'
_symmetry_space_group_name_H-M 'P 1 21/n 1'
_atom_sites_solution_hydrogens geom
_atom_sites_solution_primary direct
_atom_sites_solution_secondary difmap
_audit_creation_method SHELXL-97
_cell_angle_alpha 90.00
_cell_angle_beta 91.099(5)
_cell_angle_gamma 90.00
_cell_formula_units_Z 2
_cell_length_a 21.293(6)
_cell_length_b 10.919(3)
_cell_length_c 23.103(7)
_cell_measurement_reflns_used 824
_cell_measurement_temperature 293(2)
_cell_measurement_theta_max 19.342
_cell_measurement_theta_min 2.281
_cell_volume 5370(3)
_computing_cell_refinement 'Bruker SMART'
_computing_data_collection 'Bruker SMART'
_computing_data_reduction 'Bruker SHELXTL'
_computing_molecular_graphics 'Bruker SHELXTL'
_computing_publication_material 'Bruker SHELXTL'
_computing_structure_refinement 'SHELXL-97 (Sheldrick, 1997)'
_computing_structure_solution 'SHELXS-97 (Sheldrick, 1990)'
_diffrn_ambient_temperature 293(2)
_diffrn_measured_fraction_theta_full 0.997
_diffrn_measured_fraction_theta_max 0.997
_diffrn_measurement_device_type 'CCD area detector'
_diffrn_measurement_method 'phi and omega scans'
_diffrn_radiation_monochromator graphite
_diffrn_radiation_source 'fine-focus sealed tube'
_diffrn_radiation_type MoK\a
_diffrn_radiation_wavelength 0.71073
_diffrn_reflns_av_R_equivalents 0.0776
_diffrn_reflns_av_sigmaI/netI 0.1498
_diffrn_reflns_limit_h_max 24
_diffrn_reflns_limit_h_min -25
_diffrn_reflns_limit_k_max 12
_diffrn_reflns_limit_k_min -12
_diffrn_reflns_limit_l_max 27
_diffrn_reflns_limit_l_min -25
_diffrn_reflns_number 21805
_diffrn_reflns_theta_full 25.01
_diffrn_reflns_theta_max 25.01
_diffrn_reflns_theta_min 1.31
_diffrn_standards_decay_% 4.78
_exptl_absorpt_coefficient_mu 0.818
_exptl_absorpt_correction_T_max 0.9374
_exptl_absorpt_correction_T_min 0.9082
_exptl_absorpt_correction_type multi-scan
_exptl_absorpt_process_details sadabs
_exptl_crystal_colour pale
_exptl_crystal_density_diffrn 1.558
_exptl_crystal_density_method 'not measured'
_exptl_crystal_description prism
_exptl_crystal_F_000 2544
_exptl_crystal_size_max 0.12
_exptl_crystal_size_mid 0.10
_exptl_crystal_size_min 0.08
_refine_diff_density_max 0.902
_refine_diff_density_min -0.539
_refine_diff_density_rms 0.129
_refine_ls_extinction_method none
_refine_ls_goodness_of_fit_ref 0.872
_refine_ls_hydrogen_treatment constr
_refine_ls_matrix_type full
_refine_ls_number_parameters 636
_refine_ls_number_reflns 9446
_refine_ls_number_restraints 0
_refine_ls_restrained_S_all 0.872
_refine_ls_R_factor_all 0.1110
_refine_ls_R_factor_gt 0.0619
_refine_ls_shift/su_max 0.001
_refine_ls_shift/su_mean 0.000
_refine_ls_structure_factor_coef Fsqd
_refine_ls_weighting_details 'calc w=1/[\s^2^(Fo^2^)+(0.0720P)^2^+0.0000P] where P=(Fo^2^+2Fc^2^)/3'
_refine_ls_weighting_scheme calc
_refine_ls_wR_factor_gt 0.1477
_refine_ls_wR_factor_ref 0.1610
_reflns_number_gt 4993
_reflns_number_total 9446
_reflns_threshold_expression >2sigma(I)
_cod_data_source_file om800490s_si_001.cif
_cod_data_source_block Complex_4b
_cod_depositor_comments
;
The following automatic conversions were performed:

'_symmetry_cell_setting' value 'Monoclinic' changed to 'monoclinic'
according to /home/saulius/struct/CIF-dictionaries/cif_core.dic
dictionary named 'cif_core.dic' version 2.4.1 from 2010-06-29.

Automatic conversion script
Id: cif_fix_values 1715 2011-07-08 13:25:40Z adriana 
;
_cod_original_cell_volume 5371(3)
_cod_original_sg_symbol_H-M P2(1)/n
_cod_database_code 4071965

loop_
_symmetry_equiv_pos_as_xyz
'x, y, z'
'-x+1/2, y+1/2, -z+1/2'
'-x, -y, -z'
'x-1/2, -y-1/2, z-1/2'

loop_
_atom_site_label
_atom_site_type_symbol
_atom_site_fract_x
_atom_site_fract_y
_atom_site_fract_z
_atom_site_U_iso_or_equiv
_atom_site_adp_type
_atom_site_occupancy
_atom_site_symmetry_multiplicity
_atom_site_calc_flag
_atom_site_refinement_flags
Ru1 Ru 0.17899(3) 0.62597(6) 0.24088(3) 0.02847(19) Uani 1 1 d .
Ru2 Ru 0.29850(3) 0.67545(6) -0.08109(3) 0.0321(2) Uani 1 1 d .
O1 O 0.2202(2) 0.5206(5) 0.1760(2) 0.0316(13) Uani 1 1 d .
O2 O 0.1839(2) 0.7472(4) 0.17221(19) 0.0273(12) Uani 1 1 d .
O3 O 0.2521(2) 0.7770(5) -0.0188(2) 0.0335(13) Uani 1 1 d .
O4 O 0.2816(2) 0.5457(5) -0.0171(2) 0.0336(13) Uani 1 1 d .
Cl1 Cl 0.26405(11) 0.36350(19) 0.07516(9) 0.0482(6) Uani 1 1 d .
Cl2 Cl 0.18663(10) 0.92335(19) 0.07210(8) 0.0410(5) Uani 1 1 d .
C1 C 0.2261(3) 0.5734(7) 0.1276(3) 0.0304(19) Uani 1 1 d .
C2 C 0.2060(3) 0.7056(7) 0.1261(3) 0.0270(18) Uani 1 1 d .
C3 C 0.2130(3) 0.7733(7) 0.0747(3) 0.0284(18) Uani 1 1 d .
C4 C 0.2412(3) 0.7204(7) 0.0272(3) 0.0274(18) Uani 1 1 d .
C5 C 0.2578(3) 0.5877(7) 0.0295(3) 0.0293(19) Uani 1 1 d .
C6 C 0.2461(3) 0.5167(7) 0.0771(3) 0.034(2) Uani 1 1 d .
N1 N 0.0952(3) 0.5622(6) 0.2009(2) 0.0289(15) Uani 1 1 d .
C7 C 0.0773(4) 0.4470(7) 0.2057(3) 0.037(2) Uani 1 1 d .
H7 H 0.1046 0.3914 0.2235 0.045 Uiso 1 1 calc R
C8 C 0.0198(4) 0.4060(7) 0.1854(3) 0.038(2) Uani 1 1 d .
H8 H 0.0091 0.3240 0.1895 0.045 Uiso 1 1 calc R
C9 C -0.0218(4) 0.4857(7) 0.1590(3) 0.035(2) Uani 1 1 d .
C10 C -0.0017(4) 0.6041(7) 0.1521(3) 0.036(2) Uani 1 1 d .
H10 H -0.0273 0.6605 0.1328 0.043 Uiso 1 1 calc R
C11 C 0.0564(4) 0.6399(8) 0.1736(3) 0.041(2) Uani 1 1 d .
H11 H 0.0689 0.7208 0.1689 0.049 Uiso 1 1 calc R
C17 C 0.1337(4) 0.6856(9) 0.3203(3) 0.039(2) Uani 1 1 d .
C18 C 0.1795(4) 0.7692(8) 0.3041(3) 0.034(2) Uani 1 1 d .
H18 H 0.1684 0.8508 0.2987 0.041 Uiso 1 1 calc R
C19 C 0.2428(4) 0.7327(7) 0.2956(3) 0.0333(19) Uani 1 1 d .
H19 H 0.2728 0.7909 0.2861 0.040 Uiso 1 1 calc R
C20 C 0.2600(3) 0.6101(7) 0.3014(3) 0.0294(18) Uani 1 1 d .
C21 C 0.2122(4) 0.5245(7) 0.3161(3) 0.0311(19) Uani 1 1 d .
H21 H 0.2225 0.4420 0.3194 0.037 Uiso 1 1 calc R
C22 C 0.1509(4) 0.5602(8) 0.3256(3) 0.039(2) Uani 1 1 d .
H22 H 0.1209 0.5022 0.3355 0.047 Uiso 1 1 calc R
C23 C 0.0665(4) 0.7325(9) 0.3306(4) 0.052(3) Uani 1 1 d .
H23A H 0.0567 0.7940 0.3009 0.063 Uiso 1 1 calc R
C24 C 0.0668(4) 0.7974(9) 0.3900(4) 0.067(3) Uani 1 1 d .
H24A H 0.0253 0.8258 0.3981 0.100 Uiso 1 1 calc R
H24B H 0.0952 0.8657 0.3893 0.100 Uiso 1 1 calc R
H24C H 0.0803 0.7409 0.4196 0.100 Uiso 1 1 calc R
C25 C 0.0155(4) 0.6351(10) 0.3278(4) 0.066(3) Uani 1 1 d .
H25A H 0.0169 0.5939 0.2911 0.098 Uiso 1 1 calc R
H25B H -0.0248 0.6731 0.3320 0.098 Uiso 1 1 calc R
H25C H 0.0223 0.5769 0.3584 0.098 Uiso 1 1 calc R
C26 C 0.3257(3) 0.5695(8) 0.2903(3) 0.042(2) Uani 1 1 d .
H26A H 0.3382 0.5985 0.2530 0.063 Uiso 1 1 calc R
H26B H 0.3277 0.4817 0.2911 0.063 Uiso 1 1 calc R
H26C H 0.3535 0.6023 0.3196 0.063 Uiso 1 1 calc R
C27 C 0.3311(4) 0.7942(9) -0.1514(4) 0.042(2) Uani 1 1 d .
C28 C 0.3361(4) 0.6708(9) -0.1676(3) 0.044(2) Uani 1 1 d .
H28 H 0.3180 0.6461 -0.2027 0.053 Uiso 1 1 calc R
C29 C 0.3665(4) 0.5850(9) -0.1338(3) 0.046(2) Uani 1 1 d .
H29 H 0.3685 0.5041 -0.1461 0.055 Uiso 1 1 calc R
C30 C 0.3953(4) 0.6198(10) -0.0795(4) 0.045(2) Uani 1 1 d .
C31 C 0.3932(4) 0.7420(9) -0.0631(4) 0.046(2) Uani 1 1 d .
H31 H 0.4138 0.7681 -0.0294 0.055 Uiso 1 1 calc R
C32 C 0.3599(4) 0.8255(8) -0.0977(4) 0.044(2) Uani 1 1 d .
H32 H 0.3564 0.9059 -0.0848 0.053 Uiso 1 1 calc R
C33 C 0.2980(4) 0.8886(10) -0.1861(4) 0.068(3) Uani 1 1 d .
H33A H 0.2732 0.9384 -0.1596 0.081 Uiso 1 1 calc R
C34 C 0.3491(5) 0.9736(11) -0.2129(5) 0.096(4) Uani 1 1 d .
H34A H 0.3754 1.0067 -0.1825 0.144 Uiso 1 1 calc R
H34B H 0.3290 1.0394 -0.2337 0.144 Uiso 1 1 calc R
H34C H 0.3743 0.9269 -0.2389 0.144 Uiso 1 1 calc R
C35 C 0.2530(5) 0.8397(11) -0.2339(4) 0.085(4) Uani 1 1 d .
H35A H 0.2763 0.7917 -0.2609 0.127 Uiso 1 1 calc R
H35B H 0.2335 0.9073 -0.2538 0.127 Uiso 1 1 calc R
H35C H 0.2213 0.7897 -0.2168 0.127 Uiso 1 1 calc R
S1 S 0.39336(12) 0.7304(3) 0.13156(11) 0.0644(8) Uani 1 1 d .
O5 O 0.3799(4) 0.6668(10) 0.0829(4) 0.135(4) Uani 1 1 d .
O6 O 0.4298(6) 0.8429(8) 0.1185(6) 0.214(8) Uani 1 1 d .
O7 O 0.3468(3) 0.7579(6) 0.1720(3) 0.0607(18) Uani 1 1 d .
C36 C 0.4229(4) 0.5207(9) -0.0394(4) 0.058(3) Uani 1 1 d .
H36A H 0.4669 0.5114 -0.0466 0.086 Uiso 1 1 calc R
H36B H 0.4018 0.4444 -0.0467 0.086 Uiso 1 1 calc R
H36C H 0.4173 0.5442 0.0002 0.086 Uiso 1 1 calc R
F1 F 0.4996(3) 0.6194(7) 0.1378(3) 0.108(2) Uani 1 1 d .
F2 F 0.4199(8) 0.5440(11) 0.1815(7) 0.284(10) Uani 1 1 d .
F3 F 0.4715(4) 0.7021(12) 0.2139(4) 0.243(8) Uani 1 1 d .
S2 S 0.87819(18) 0.9205(4) 0.15417(16) 0.0933(11) Uani 1 1 d .
O8 O 0.9021(6) 0.8220(9) 0.1224(5) 0.180(6) Uani 1 1 d .
O9 O 0.8344(8) 0.8776(18) 0.1917(5) 0.277(10) Uani 1 1 d .
O10 O 0.8604(6) 1.0172(7) 0.1227(4) 0.163(5) Uani 1 1 d .
C37 C 0.4543(6) 0.652(2) 0.1712(7) 0.143(8) Uani 1 1 d .
F4 F 0.9675(6) 0.8912(10) 0.2289(5) 0.221(7) Uani 1 1 d .
F5 F 0.9174(5) 1.0474(10) 0.2343(4) 0.187(4) Uani 1 1 d .
F6 F 0.9852(5) 1.0183(15) 0.1684(5) 0.256(8) Uani 1 1 d .
C38 C 0.9363(9) 0.9620(15) 0.1966(6) 0.121(6) Uani 1 1 d .
C39 C 0.6722(9) 0.8428(12) 0.0555(7) 0.63(6) Uani 1 1 d G
C40 C 0.6131(12) 0.8366(12) 0.0695(6) 0.59(5) Uani 1 1 d G
H40 H 0.6012 0.7894 0.1009 0.708 Uiso 1 1 calc R
C41 C 0.5707(8) 0.8968(15) 0.0393(9) 0.277(19) Uani 1 1 d G
H41 H 0.5287 0.8923 0.0493 0.332 Uiso 1 1 calc R
C42 C 0.5874(7) 0.9632(15) -0.0049(8) 0.49(4) Uani 1 1 d G
H42 H 0.5573 1.0060 -0.0263 0.584 Uiso 1 1 calc R
C43 C 0.6465(8) 0.9694(11) -0.0189(5) 0.169(10) Uani 1 1 d G
H43 H 0.6584 1.0167 -0.0503 0.202 Uiso 1 1 calc R
C44 C 0.6889(6) 0.9092(12) 0.0113(7) 0.119(7) Uani 1 1 d G
H44 H 0.7309 0.9137 0.0013 0.143 Uiso 1 1 calc R
C45 C 0.7011(7) 0.7829(14) 0.0940(7) 0.129(6) Uani 1 1 d .
H45A H 0.7067 0.7001 0.0812 0.194 Uiso 1 1 calc R
H45B H 0.6773 0.7832 0.1289 0.194 Uiso 1 1 calc R
H45C H 0.7414 0.8197 0.1015 0.194 Uiso 1 1 calc R
O11 O 0.0981(5) 0.2083(7) 0.0636(4) 0.139(4) Uani 1 1 d .
O12 O 0.0370(10) 0.745(3) 0.0061(5) 0.51(2) Uani 1 1 d .
N2 N -0.2079(3) 0.3762(6) 0.1096(2) 0.0310(15) Uani 1 1 d .
C12 C -0.1933(4) 0.4919(8) 0.1185(3) 0.039(2) Uani 1 1 d .
H12 H -0.2248 0.5505 0.1140 0.046 Uiso 1 1 calc R
C13 C -0.1348(4) 0.5298(8) 0.1339(3) 0.042(2) Uani 1 1 d .
H13 H -0.1272 0.6126 0.1403 0.051 Uiso 1 1 calc R
C14 C -0.0855(4) 0.4451(7) 0.1402(3) 0.0293(19) Uani 1 1 d .
C15 C -0.1012(4) 0.3260(8) 0.1309(4) 0.047(2) Uani 1 1 d .
H15 H -0.0705 0.2659 0.1349 0.057 Uiso 1 1 calc R
C16 C -0.1605(4) 0.2929(8) 0.1158(4) 0.048(2) Uani 1 1 d .
H16 H -0.1693 0.2105 0.1093 0.058 Uiso 1 1 calc R

loop_
_atom_site_aniso_label
_atom_site_aniso_U_11
_atom_site_aniso_U_22
_atom_site_aniso_U_33
_atom_site_aniso_U_23
_atom_site_aniso_U_13
_atom_site_aniso_U_12
Ru1 0.0294(4) 0.0335(4) 0.0225(3) 0.0009(3) 0.0020(3) -0.0001(3)
Ru2 0.0300(4) 0.0445(5) 0.0219(3) -0.0023(3) 0.0022(3) -0.0005(3)
O1 0.039(3) 0.036(3) 0.020(3) 0.001(2) 0.004(2) -0.001(3)
O2 0.034(3) 0.029(3) 0.019(3) -0.001(2) 0.007(2) -0.001(2)
O3 0.033(3) 0.043(4) 0.025(3) 0.001(3) 0.006(2) 0.002(3)
O4 0.037(3) 0.038(4) 0.026(3) 0.000(3) -0.001(2) 0.004(3)
Cl1 0.0785(17) 0.0342(13) 0.0323(11) 0.0003(10) 0.0082(11) 0.0137(12)
Cl2 0.0594(15) 0.0328(12) 0.0311(11) 0.0012(9) 0.0049(10) 0.0081(10)
C1 0.035(5) 0.026(5) 0.029(5) -0.001(4) -0.006(4) 0.003(4)
C2 0.025(4) 0.031(5) 0.025(4) 0.001(4) -0.001(3) -0.006(3)
C3 0.033(5) 0.027(5) 0.025(4) 0.000(4) 0.001(3) -0.003(3)
C4 0.027(4) 0.037(5) 0.018(4) -0.003(4) 0.001(3) -0.004(4)
C5 0.026(4) 0.034(5) 0.028(4) -0.008(4) 0.002(4) 0.001(3)
C6 0.034(5) 0.035(5) 0.032(5) 0.000(4) 0.004(4) 0.007(4)
N1 0.030(4) 0.026(4) 0.029(4) 0.005(3) -0.008(3) 0.003(3)
C7 0.042(5) 0.027(5) 0.043(5) 0.010(4) -0.008(4) 0.006(4)
C8 0.038(5) 0.021(5) 0.054(6) 0.006(4) 0.000(4) -0.006(4)
C9 0.039(5) 0.039(5) 0.026(4) -0.004(4) 0.001(4) 0.009(4)
C10 0.037(5) 0.029(5) 0.040(5) 0.006(4) -0.001(4) -0.003(4)
C11 0.039(5) 0.036(5) 0.048(5) -0.009(4) 0.010(4) -0.006(4)
C17 0.038(5) 0.063(7) 0.015(4) 0.000(4) 0.008(4) 0.006(5)
C18 0.047(6) 0.035(5) 0.021(4) -0.001(4) 0.004(4) 0.003(4)
C19 0.039(5) 0.038(5) 0.023(4) -0.006(4) 0.004(4) -0.006(4)
C20 0.029(5) 0.036(5) 0.023(4) 0.001(4) -0.001(3) 0.001(4)
C21 0.043(5) 0.033(5) 0.017(4) 0.002(3) -0.002(4) -0.002(4)
C22 0.033(5) 0.053(6) 0.033(5) 0.018(4) 0.004(4) -0.001(4)
C23 0.046(6) 0.078(7) 0.034(5) 0.007(5) 0.004(4) 0.022(5)
C24 0.052(7) 0.092(9) 0.057(6) -0.021(6) 0.018(5) 0.019(6)
C25 0.039(6) 0.108(9) 0.051(6) -0.003(6) 0.018(5) 0.000(6)
C26 0.033(5) 0.058(6) 0.035(5) 0.007(4) 0.001(4) -0.003(4)
C27 0.039(5) 0.054(7) 0.035(5) 0.007(5) 0.013(4) 0.003(4)
C28 0.041(5) 0.078(7) 0.014(4) 0.001(5) 0.012(4) 0.010(5)
C29 0.036(5) 0.070(7) 0.033(5) -0.010(5) 0.018(4) 0.000(5)
C30 0.018(4) 0.079(8) 0.039(5) 0.009(5) 0.011(4) 0.001(4)
C31 0.035(5) 0.063(7) 0.040(5) -0.005(5) 0.008(4) -0.016(5)
C32 0.046(6) 0.046(6) 0.039(5) 0.005(5) 0.014(4) -0.014(5)
C33 0.056(7) 0.097(9) 0.051(6) 0.032(6) 0.019(5) 0.016(6)
C34 0.089(9) 0.098(10) 0.101(9) 0.066(8) 0.021(7) 0.000(7)
C35 0.092(9) 0.113(10) 0.050(7) 0.026(7) -0.001(6) 0.018(7)
S1 0.0449(16) 0.095(2) 0.0532(16) -0.0222(16) 0.0036(13) 0.0059(15)
O5 0.088(7) 0.229(12) 0.086(6) -0.079(7) -0.017(5) 0.018(7)
O6 0.207(12) 0.064(7) 0.381(19) 0.024(9) 0.228(13) -0.001(7)
O7 0.047(4) 0.072(5) 0.064(4) 0.013(4) 0.023(3) 0.021(3)
C36 0.051(6) 0.077(8) 0.045(6) 0.014(5) 0.001(5) 0.012(5)
F1 0.070(5) 0.128(6) 0.127(6) -0.038(5) 0.030(4) 0.028(4)
F2 0.37(2) 0.166(11) 0.323(17) 0.073(11) 0.284(16) 0.103(12)
F3 0.154(9) 0.379(16) 0.192(10) -0.201(11) -0.127(8) 0.180(10)
S2 0.109(3) 0.084(3) 0.087(3) 0.027(2) 0.008(2) 0.023(2)
O8 0.230(13) 0.078(7) 0.227(13) -0.053(8) -0.095(10) 0.089(8)
O9 0.277(17) 0.48(3) 0.072(8) 0.061(12) 0.000(9) -0.189(18)
O10 0.294(14) 0.046(5) 0.145(9) 0.006(6) -0.094(9) 0.039(7)
C37 0.040(8) 0.26(2) 0.124(13) -0.126(14) -0.026(8) 0.076(11)
F4 0.302(15) 0.151(9) 0.204(11) -0.037(8) -0.163(11) 0.106(10)
F5 0.226(11) 0.189(11) 0.145(8) -0.059(8) 0.012(8) 0.026(9)
F6 0.090(7) 0.48(2) 0.198(11) 0.108(14) -0.006(7) -0.088(11)
C38 0.183(18) 0.115(13) 0.064(9) -0.026(9) -0.007(11) 0.076(13)
C39 1.72(17) 0.07(2) 0.071(15) -0.007(12) -0.18(4) 0.18(4)
C40 0.77(12) 0.11(3) 0.90(12) -0.24(5) 0.35(10) -0.12(5)
C41 0.27(2) 0.20(2) 0.37(3) -0.23(2) 0.27(3) -0.20(2)
C42 0.64(7) 0.46(5) 0.37(4) -0.33(4) 0.39(5) -0.51(6)
C43 0.23(2) 0.173(19) 0.102(12) -0.076(12) 0.071(15) -0.145(18)
C44 0.093(11) 0.074(11) 0.19(2) -0.056(12) 0.033(12) -0.011(9)
C45 0.114(13) 0.113(14) 0.160(16) -0.019(12) -0.004(11) -0.002(10)
O11 0.203(11) 0.075(6) 0.135(8) -0.013(6) -0.067(7) 0.054(6)
O12 0.42(3) 1.05(6) 0.057(8) -0.052(17) 0.090(12) -0.46(3)
N2 0.031(4) 0.036(4) 0.026(3) -0.007(3) 0.003(3) -0.002(3)
C12 0.034(5) 0.034(6) 0.048(5) -0.007(4) 0.002(4) 0.007(4)
C13 0.044(6) 0.038(5) 0.044(5) -0.010(4) -0.012(4) -0.003(4)
C14 0.034(5) 0.033(5) 0.021(4) -0.001(4) -0.004(3) -0.007(4)
C15 0.031(5) 0.037(5) 0.073(7) -0.002(5) -0.024(5) 0.007(4)
C16 0.052(6) 0.026(5) 0.066(6) -0.004(5) -0.006(5) -0.007(4)

loop_
_atom_type_symbol
_atom_type_description
_atom_type_scat_dispersion_real
_atom_type_scat_dispersion_imag
_atom_type_scat_source
C C 0.0033 0.0016 'International Tables Vol C Tables 4.2.6.8 and 6.1.1.4'
H H 0.0000 0.0000 'International Tables Vol C Tables 4.2.6.8 and 6.1.1.4'
N N 0.0061 0.0033 'International Tables Vol C Tables 4.2.6.8 and 6.1.1.4'
O O 0.0106 0.0060 'International Tables Vol C Tables 4.2.6.8 and 6.1.1.4'
F F 0.0171 0.0103 'International Tables Vol C Tables 4.2.6.8 and 6.1.1.4'
S S 0.1246 0.1234 'International Tables Vol C Tables 4.2.6.8 and 6.1.1.4'
Cl Cl 0.1484 0.1585 'International Tables Vol C Tables 4.2.6.8 and 6.1.1.4'
Ru Ru -1.2594 0.8363 'International Tables Vol C Tables 4.2.6.8 and 6.1.1.4'

loop_
_geom_angle_atom_site_label_1
_geom_angle_atom_site_label_2
_geom_angle_atom_site_label_3
_geom_angle
_geom_angle_site_symmetry_1
_geom_angle_site_symmetry_3
O2 Ru1 O1 76.98(19) . .
O2 Ru1 N1 86.0(2) . .
O1 Ru1 N1 82.4(2) . .
O2 Ru1 C18 93.2(2) . .
O1 Ru1 C18 153.2(3) . .
N1 Ru1 C18 122.2(3) . .
O2 Ru1 C21 157.0(2) . .
O1 Ru1 C21 99.1(2) . .
N1 Ru1 C21 116.2(3) . .
C18 Ru1 C21 80.1(3) . .
O2 Ru1 C19 93.6(2) . .
O1 Ru1 C19 116.3(2) . .
N1 Ru1 C19 160.7(3) . .
C18 Ru1 C19 38.5(3) . .
C21 Ru1 C19 67.6(3) . .
O2 Ru1 C22 156.6(3) . .
O1 Ru1 C22 126.0(3) . .
N1 Ru1 C22 92.3(3) . .
C18 Ru1 C22 68.0(3) . .
C21 Ru1 C22 37.1(3) . .
C19 Ru1 C22 80.4(3) . .
O2 Ru1 C17 118.8(3) . .
O1 Ru1 C17 163.9(3) . .
N1 Ru1 C17 94.8(3) . .
C18 Ru1 C17 37.5(3) . .
C21 Ru1 C17 67.8(3) . .
C19 Ru1 C17 68.5(3) . .
C22 Ru1 C17 38.0(3) . .
O2 Ru1 C20 119.0(2) . .
O1 Ru1 C20 94.4(2) . .
N1 Ru1 C20 153.5(3) . .
C18 Ru1 C20 68.4(3) . .
C21 Ru1 C20 38.1(3) . .
C19 Ru1 C20 37.1(3) . .
C22 Ru1 C20 68.2(3) . .
C17 Ru1 C20 81.0(3) . .
O3 Ru2 O4 77.3(2) . .
O3 Ru2 N2 85.1(2) . 3_565
O4 Ru2 N2 82.5(2) . 3_565
O3 Ru2 C32 90.9(3) . .
O4 Ru2 C32 139.8(3) . .
N2 Ru2 C32 135.2(3) 3_565 .
O3 Ru2 C30 127.4(3) . .
O4 Ru2 C30 88.5(3) . .
N2 Ru2 C30 143.5(3) 3_565 .
C32 Ru2 C30 68.3(4) . .
O3 Ru2 C29 166.0(3) . .
O4 Ru2 C29 102.6(3) . .
N2 Ru2 C29 108.8(3) 3_565 .
C32 Ru2 C29 80.2(3) . .
C30 Ru2 C29 39.1(3) . .
O3 Ru2 C28 147.0(3) . .
O4 Ru2 C28 135.3(3) . .
N2 Ru2 C28 93.3(3) 3_565 .
C32 Ru2 C28 67.3(3) . .
C30 Ru2 C28 68.8(3) . .
C29 Ru2 C28 37.1(3) . .
O3 Ru2 C31 98.1(3) . .
O4 Ru2 C31 105.3(3) . .
N2 Ru2 C31 172.0(3) 3_565 .
C32 Ru2 C31 37.8(3) . .
C30 Ru2 C31 37.5(3) . .
C29 Ru2 C31 68.3(3) . .
C28 Ru2 C31 80.1(3) . .
O3 Ru2 C27 110.9(3) . .
O4 Ru2 C27 170.2(3) . .
N2 Ru2 C27 103.1(3) 3_565 .
C32 Ru2 C27 38.0(3) . .
C30 Ru2 C27 82.2(3) . .
C29 Ru2 C27 68.1(3) . .
C28 Ru2 C27 37.5(3) . .
C31 Ru2 C27 68.9(3) . .
C1 O1 Ru1 115.6(5) . .
C2 O2 Ru1 116.3(5) . .
C4 O3 Ru2 114.9(5) . .
C5 O4 Ru2 115.4(5) . .
O1 C1 C6 125.0(7) . .
O1 C1 C2 115.0(7) . .
C6 C1 C2 119.9(7) . .
O2 C2 C3 124.8(7) . .
O2 C2 C1 116.0(6) . .
C3 C2 C1 119.1(7) . .
C4 C3 C2 120.2(7) . .
C4 C3 Cl2 120.7(6) . .
C2 C3 Cl2 119.1(6) . .
O3 C4 C3 123.7(7) . .
O3 C4 C5 117.4(6) . .
C3 C4 C5 118.8(7) . .
O4 C5 C6 123.4(7) . .
O4 C5 C4 114.5(7) . .
C6 C5 C4 122.1(7) . .
C5 C6 C1 118.8(7) . .
C5 C6 Cl1 119.1(6) . .
C1 C6 Cl1 121.8(6) . .
C7 N1 C11 118.0(7) . .
C7 N1 Ru1 121.3(5) . .
C11 N1 Ru1 120.5(5) . .
N1 C7 C8 122.4(7) . .
C9 C8 C7 120.4(7) . .
C10 C9 C8 116.6(7) . .
C10 C9 C14 122.2(7) . .
C8 C9 C14 121.2(7) . .
C9 C10 C11 120.3(8) . .
N1 C11 C10 122.2(8) . .
C18 C17 C22 118.4(7) . .
C18 C17 C23 118.7(8) . .
C22 C17 C23 122.9(8) . .
C18 C17 Ru1 69.4(4) . .
C22 C17 Ru1 70.7(4) . .
C23 C17 Ru1 130.8(5) . .
C17 C18 C19 121.6(8) . .
C17 C18 Ru1 73.1(5) . .
C19 C18 Ru1 72.2(4) . .
C20 C19 C18 120.1(7) . .
C20 C19 Ru1 72.6(4) . .
C18 C19 Ru1 69.3(4) . .
C19 C20 C21 117.7(7) . .
C19 C20 C26 120.8(7) . .
C21 C20 C26 121.4(7) . .
C19 C20 Ru1 70.3(4) . .
C21 C20 Ru1 69.5(4) . .
C26 C20 Ru1 129.6(5) . .
C22 C21 C20 122.2(8) . .
C22 C21 Ru1 71.9(4) . .
C20 C21 Ru1 72.4(4) . .
C21 C22 C17 120.0(8) . .
C21 C22 Ru1 71.0(4) . .
C17 C22 Ru1 71.3(4) . .
C25 C23 C17 115.2(8) . .
C25 C23 C24 110.5(8) . .
C17 C23 C24 107.6(7) . .
C28 C27 C32 115.6(8) . .
C28 C27 C33 124.3(8) . .
C32 C27 C33 120.1(9) . .
C28 C27 Ru2 70.0(5) . .
C32 C27 Ru2 68.5(5) . .
C33 C27 Ru2 131.1(6) . .
C29 C28 C27 122.7(8) . .
C29 C28 Ru2 70.7(4) . .
C27 C28 Ru2 72.5(5) . .
C28 C29 C30 120.4(9) . .
C28 C29 Ru2 72.2(5) . .
C30 C29 Ru2 70.4(5) . .
C31 C30 C29 118.5(8) . .
C31 C30 C36 121.8(8) . .
C29 C30 C36 119.5(9) . .
C31 C30 Ru2 72.4(5) . .
C29 C30 Ru2 70.5(5) . .
C36 C30 Ru2 124.5(6) . .
C30 C31 C32 119.3(8) . .
C30 C31 Ru2 70.2(5) . .
C32 C31 Ru2 69.5(5) . .
C31 C32 C27 123.5(9) . .
C31 C32 Ru2 72.7(5) . .
C27 C32 Ru2 73.5(5) . .
C27 C33 C35 115.5(9) . .
C27 C33 C34 107.4(8) . .
C35 C33 C34 110.3(8) . .
O5 S1 O7 121.5(5) . .
O5 S1 O6 111.0(8) . .
O7 S1 O6 109.6(5) . .
O5 S1 C37 108.6(6) . .
O7 S1 C37 106.0(6) . .
O6 S1 C37 97.2(9) . .
O10 S2 O9 115.4(11) . .
O10 S2 O8 115.0(7) . .
O9 S2 O8 109.1(10) . .
O10 S2 C38 108.2(8) . .
O9 S2 C38 103.4(9) . .
O8 S2 C38 104.5(7) . .
F3 C37 F1 113.7(13) . .
F3 C37 F2 114(2) . .
F1 C37 F2 105.6(14) . .
F3 C37 S1 114.4(12) . .
F1 C37 S1 111.4(12) . .
F2 C37 S1 96.5(10) . .
F4 C38 F5 101.8(12) . .
F4 C38 F6 99.2(16) . .
F5 C38 F6 103.6(16) . .
F4 C38 S2 124.9(15) . .
F5 C38 S2 110.4(12) . .
F6 C38 S2 114.2(11) . .
C45 C39 C44 134.9(18) . .
C45 C39 C40 105.0(18) . .
C44 C39 C40 120.0 . .
C39 C40 C41 120.0 . .
C40 C41 C42 120.0 . .
C43 C42 C41 120.0 . .
C42 C43 C44 120.0 . .
C39 C44 C43 120.0 . .
C12 N2 C16 116.9(7) . .
C12 N2 Ru2 121.2(5) . 3_565
C16 N2 Ru2 121.7(5) . 3_565
N2 C12 C13 123.2(8) . .
C12 C13 C14 120.5(8) . .
C15 C14 C13 115.7(7) . .
C15 C14 C9 123.5(7) . .
C13 C14 C9 120.7(7) . .
C16 C15 C14 121.5(8) . .
C15 C16 N2 122.2(8) . .

loop_
_geom_bond_atom_site_label_1
_geom_bond_atom_site_label_2
_geom_bond_distance
_geom_bond_site_symmetry_2
Ru1 O2 2.071(5) .
Ru1 O1 2.096(5) .
Ru1 N1 2.112(6) .
Ru1 C18 2.140(8) .
Ru1 C21 2.169(7) .
Ru1 C19 2.177(7) .
Ru1 C22 2.180(7) .
Ru1 C17 2.188(7) .
Ru1 C20 2.207(7) .
Ru2 O3 2.082(5) .
Ru2 O4 2.084(5) .
Ru2 N2 2.104(6) 3_565
Ru2 C32 2.136(8) .
Ru2 C30 2.148(8) .
Ru2 C29 2.150(8) .
Ru2 C28 2.168(7) .
Ru2 C31 2.176(8) .
Ru2 C27 2.201(8) .
O1 C1 1.266(8) .
O2 C2 1.257(8) .
O3 C4 1.254(8) .
O4 C5 1.283(8) .
Cl1 C6 1.716(8) .
Cl2 C3 1.732(8) .
C1 C6 1.394(10) .
C1 C2 1.506(10) .
C2 C3 1.409(9) .
C3 C4 1.387(9) .
C4 C5 1.492(11) .
C5 C6 1.372(10) .
N1 C7 1.320(9) .
N1 C11 1.334(9) .
C7 C8 1.378(10) .
C8 C9 1.377(10) .
C9 C10 1.372(10) .
C9 C14 1.484(10) .
C10 C11 1.380(10) .
C17 C18 1.390(11) .
C17 C22 1.422(11) .
C17 C23 1.542(11) .
C18 C19 1.424(10) .
C19 C20 1.394(10) .
C20 C21 1.429(10) .
C20 C26 1.494(10) .
C21 C22 1.383(10) .
C23 C25 1.521(12) .
C23 C24 1.544(11) .
C27 C28 1.403(11) .
C27 C32 1.415(11) .
C27 C33 1.476(12) .
C28 C29 1.374(11) .
C29 C30 1.437(11) .
C30 C31 1.389(12) .
C30 C36 1.534(11) .
C31 C32 1.398(11) .
C33 C35 1.544(13) .
C33 C34 1.568(13) .
S1 O5 1.347(8) .
S1 O7 1.408(6) .
S1 O6 1.487(9) .
S1 C37 1.793(15) .
F1 C37 1.297(13) .
F2 C37 1.41(2) .
F3 C37 1.182(13) .
S2 O10 1.333(8) .
S2 O9 1.368(12) .
S2 O8 1.403(10) .
S2 C38 1.629(17) .
F4 C38 1.255(14) .
F5 C38 1.343(14) .
F6 C38 1.384(19) .
C39 C45 1.256(18) .
C39 C44 1.307(8) .
C39 C40 1.307(8) .
C40 C41 1.307(8) .
C41 C42 1.307(8) .
C42 C43 1.307(8) .
C43 C44 1.307(8) .
N2 C12 1.317(9) .
N2 C16 1.363(10) .
N2 Ru2 2.104(6) 3_565
C12 C13 1.354(10) .
C13 C14 1.404(10) .
C14 C15 1.359(10) .
C15 C16 1.353(11) .
